data_7111308
loop_
_publ_author_name
'Wang, Qiang'
'Marr, Andrew C.'
'Blake, Alexander J.'
'Wilson, Claire'
'Schr&#xFFFD;der, Martin'

_publ_section_title
;
 Formation of nickel-thiolate aggregates via reaction with CH2Cl2
;
_journal_issue 22
_journal_name_full 'Chemical Communications'
_journal_page_first 2776
_journal_paper_doi 10.1039/b309523a
_journal_year 2003
_chemical_formula_moiety 'C73 H122 Cl2 Ni2 P4 S4, 4(C H2 Cl2)'
_chemical_formula_sum 'C77 H130 Cl10 Ni2 P4 S4'
_chemical_formula_weight 1779.85
_chemical_name_systematic
;
?
;
_space_group_IT_number 15
_symmetry_cell_setting monoclinic
_symmetry_space_group_name_Hall '-C 2yc'
_symmetry_space_group_name_H-M 'C 1 2/c 1'
_atom_sites_solution_hydrogens geom
_atom_sites_solution_primary direct
_atom_sites_solution_secondary 'difference Fourier methods'
_audit_creation_method SHELXL-97
_cell_angle_alpha 90
_cell_angle_beta 92.151(2)
_cell_angle_gamma 90
_cell_formula_units_Z 4
_cell_length_a 21.971(3)
_cell_length_b 17.011(2)
_cell_length_c 23.878(3)
_cell_measurement_reflns_used 6274
_cell_measurement_temperature 150(2)
_cell_measurement_theta_max 28.15
_cell_measurement_theta_min 2.25
_cell_volume 8918(2)
_computing_cell_refinement 'SAINT v6.02a (Bruker, 2001)'
_computing_data_collection 'SMART v5.624 (Bruker, 2001)'
_computing_data_reduction SAINT
_computing_molecular_graphics 'SHELXTL/PC v5.1 (Bruker, 1997)'
_computing_publication_material 'SHELXL; PLATON (Spek, 2001)'
_computing_structure_refinement 'SHELXL-97 (Sheldrick, 1997)'
_computing_structure_solution 'SHELXS-97 (Sheldrick, 1990)'
_diffrn_ambient_temperature 150(2)
_diffrn_measured_fraction_theta_full 0.971
_diffrn_measured_fraction_theta_max 0.971
_diffrn_measurement_device_type 'Bruker SMART1000 CCD area detector'
_diffrn_measurement_method \w
_diffrn_radiation_monochromator graphite
_diffrn_radiation_source 'normal-focus sealed tube'
_diffrn_radiation_type MoK\a
_diffrn_radiation_wavelength 0.71073
_diffrn_reflns_av_R_equivalents 0.030
_diffrn_reflns_av_sigmaI/netI 0.044
_diffrn_reflns_limit_h_max 11
_diffrn_reflns_limit_h_min -29
_diffrn_reflns_limit_k_max 22
_diffrn_reflns_limit_k_min -22
_diffrn_reflns_limit_l_max 29
_diffrn_reflns_limit_l_min -32
_diffrn_reflns_number 22072
_diffrn_reflns_theta_full 27.50
_diffrn_reflns_theta_max 28.75
_diffrn_reflns_theta_min 1.71
_diffrn_standards_decay_% none
_diffrn_standards_number 0
_exptl_absorpt_coefficient_mu 0.926
_exptl_absorpt_correction_T_max 1.000
_exptl_absorpt_correction_T_min 0.866
_exptl_absorpt_correction_type multi-scan
_exptl_absorpt_process_details 'SADABS V2.03 (Bruker, 2001)'
_exptl_crystal_colour 'dark red'
_exptl_crystal_density_diffrn 1.326
_exptl_crystal_density_meas ?
_exptl_crystal_density_method 'not measured'
_exptl_crystal_description lath
_exptl_crystal_F_000 3768
_exptl_crystal_size_max 0.56
_exptl_crystal_size_mid 0.25
_exptl_crystal_size_min 0.07
_refine_diff_density_max 0.64
_refine_diff_density_min -0.54
_refine_diff_density_rms 0.07
_refine_ls_extinction_coef none
_refine_ls_extinction_method none
_refine_ls_goodness_of_fit_ref 1.030
_refine_ls_hydrogen_treatment 'riding model'
_refine_ls_matrix_type full
_refine_ls_number_parameters 453
_refine_ls_number_reflns 9941
_refine_ls_number_restraints 5
_refine_ls_restrained_S_all 1.030
_refine_ls_R_factor_all 0.0707
_refine_ls_R_factor_gt 0.0416
_refine_ls_shift/su_max 0.001
_refine_ls_shift/su_mean 0.000
_refine_ls_structure_factor_coef Fsqd
_refine_ls_weighting_details 'calc w=1/[\s^2^(Fo^2^)+(0.044P)^2^+18.47P] where P=(Fo^2^+2Fc^2^)/3'
_refine_ls_weighting_scheme calc
_refine_ls_wR_factor_gt 0.0935
_refine_ls_wR_factor_ref 0.1126
_reflns_number_gt 7147
_reflns_number_total 10528
_reflns_threshold_expression >2sigma(I)
_cod_data_source_file b309523asup1.cif
_cod_data_source_block NIPCYS
_cod_depositor_comments
;
The following automatic conversions were performed:

'_symmetry_cell_setting' value 'Monoclinic' changed to 'monoclinic'
according to /home/saulius/struct/CIF-dictionaries/cif_core.dic
dictionary named 'cif_core.dic' version 2.4.2 from 2011-04-26.

Automatic conversion script
Id: cif_fix_values 1891 2012-01-12 08:04:46Z andrius 

The following automatic conversions were performed:

'_exptl_crystal_density_meas' value 'none' was changed to '?' - the
value is perceived as not measured.

Automatic conversion script
Id: cif_fix_values 3008 2015-01-20 13:52:24Z robertas 

The following automatic conversions were performed:

'_atom_sites_solution_hydrogens' value 'placed geometrically' was
changed to 'geom'.

Automatic conversion script
Id: cif_fix_values 6452 2018-10-05 10:23:21Z andrius 
;
_cod_original_cell_volume 8918(4)
_cod_original_sg_symbol_H-M C2/c
_cod_database_code 7111308

loop_
_symmetry_equiv_pos_as_xyz
'x, y, z'
'-x, y, -z+1/2'
'x+1/2, y+1/2, z'
'-x+1/2, y+1/2, -z+1/2'
'-x, -y, -z'
'x, -y, z-1/2'
'-x+1/2, -y+1/2, -z'
'x+1/2, -y+1/2, z-1/2'

loop_
_atom_site_label
_atom_site_type_symbol
_atom_site_fract_x
_atom_site_fract_y
_atom_site_fract_z
_atom_site_U_iso_or_equiv
_atom_site_adp_type
_atom_site_occupancy
_atom_site_symmetry_multiplicity
_atom_site_calc_flag
_atom_site_refinement_flags
_atom_site_disorder_assembly
_atom_site_disorder_group
Ni Ni 0.738663(16) 0.59483(2) 0.760265(14) 0.02164(9) Uani 1 1 d . . .
S1 S 0.71219(3) 0.63884(4) 0.84269(3) 0.02686(16) Uani 1 1 d . . .
S2 S 0.57015(4) 0.78028(5) 0.74948(3) 0.03831(19) Uani 1 1 d . . .
P1 P 0.71510(3) 0.47760(4) 0.78735(3) 0.02235(15) Uani 1 1 d . . .
P2 P 0.75842(3) 0.54626(4) 0.67845(3) 0.02369(15) Uani 1 1 d . . .
Cl Cl 0.76646(4) 0.70906(4) 0.72456(3) 0.03247(17) Uani 1 1 d . . .
C1 C 0.70808(13) 0.41327(16) 0.72551(11) 0.0270(6) Uani 1 1 d . . .
H1A H 0.7170 0.3584 0.7368 0.032 Uiso 1 1 calc R . .
H1B H 0.6658 0.4153 0.7098 0.032 Uiso 1 1 calc R . .
C2 C 0.75187(14) 0.43830(16) 0.68062(11) 0.0281(6) Uani 1 1 d . . .
H2A H 0.7368 0.4187 0.6436 0.034 Uiso 1 1 calc R . .
H2B H 0.7925 0.4149 0.6889 0.034 Uiso 1 1 calc R . .
C11 C 0.64243(12) 0.46645(17) 0.82179(12) 0.0281(6) Uani 1 1 d . . .
H11A H 0.6465 0.4966 0.8577 0.034 Uiso 1 1 calc R . .
C12 C 0.58929(13) 0.50379(18) 0.78821(13) 0.0327(7) Uani 1 1 d . . .
H12A H 0.6005 0.5576 0.7767 0.039 Uiso 1 1 calc R . .
H12B H 0.5801 0.4725 0.7540 0.039 Uiso 1 1 calc R . .
C13 C 0.53339(14) 0.5069(2) 0.82380(14) 0.0447(8) Uani 1 1 d . . .
H13A H 0.4991 0.5308 0.8018 0.054 Uiso 1 1 calc R . .
H13B H 0.5421 0.5405 0.8570 0.054 Uiso 1 1 calc R . .
C14 C 0.51531(17) 0.4252(3) 0.84290(18) 0.0593(11) Uani 1 1 d . . .
H14A H 0.5013 0.3939 0.8099 0.071 Uiso 1 1 calc R . .
H14B H 0.4810 0.4295 0.8685 0.071 Uiso 1 1 calc R . .
C15 C 0.56838(17) 0.3831(2) 0.87297(17) 0.0546(10) Uani 1 1 d . . .
H15A H 0.5561 0.3284 0.8813 0.066 Uiso 1 1 calc R . .
H15B H 0.5780 0.4098 0.9091 0.066 Uiso 1 1 calc R . .
C16 C 0.62584(16) 0.38144(19) 0.83806(14) 0.0418(8) Uani 1 1 d . . .
H16A H 0.6182 0.3495 0.8038 0.050 Uiso 1 1 calc R . .
H16B H 0.6600 0.3574 0.8601 0.050 Uiso 1 1 calc R . .
C21 C 0.77088(13) 0.42883(17) 0.83579(11) 0.0273(6) Uani 1 1 d . . .
H21A H 0.7623 0.3711 0.8342 0.033 Uiso 1 1 calc R . .
C22 C 0.76481(14) 0.45486(18) 0.89699(11) 0.0317(7) Uani 1 1 d . . .
H22A H 0.7725 0.5121 0.9001 0.038 Uiso 1 1 calc R . .
H22B H 0.7228 0.4446 0.9088 0.038 Uiso 1 1 calc R . .
C23 C 0.81007(17) 0.4106(2) 0.93561(12) 0.0436(8) Uani 1 1 d . . .
H23A H 0.8063 0.4295 0.9745 0.052 Uiso 1 1 calc R . .
H23B H 0.8002 0.3538 0.9348 0.052 Uiso 1 1 calc R . .
C24 C 0.87452(17) 0.4223(3) 0.91796(14) 0.0552(11) Uani 1 1 d . . .
H24A H 0.9025 0.3908 0.9425 0.066 Uiso 1 1 calc R . .
H24B H 0.8858 0.4783 0.9224 0.066 Uiso 1 1 calc R . .
C25 C 0.88146(17) 0.3978(2) 0.85722(14) 0.0517(10) Uani 1 1 d . . .
H25A H 0.8749 0.3404 0.8537 0.062 Uiso 1 1 calc R . .
H25B H 0.9234 0.4094 0.8460 0.062 Uiso 1 1 calc R . .
C26 C 0.83610(14) 0.4408(2) 0.81790(12) 0.0361(7) Uani 1 1 d . . .
H26A H 0.8457 0.4976 0.8180 0.043 Uiso 1 1 calc R . .
H26B H 0.8400 0.4210 0.7792 0.043 Uiso 1 1 calc R . .
C31 C 0.70347(13) 0.57728(17) 0.62152(11) 0.0286(6) Uani 1 1 d . . .
H31A H 0.7016 0.5335 0.5936 0.034 Uiso 1 1 calc R . .
C32 C 0.63935(14) 0.5858(2) 0.64382(13) 0.0368(7) Uani 1 1 d . . .
H32A H 0.6392 0.6286 0.6719 0.044 Uiso 1 1 calc R . .
H32B H 0.6279 0.5364 0.6627 0.044 Uiso 1 1 calc R . .
C33 C 0.59233(15) 0.6040(2) 0.59638(14) 0.0441(8) Uani 1 1 d . . .
H33A H 0.5884 0.5579 0.5712 0.053 Uiso 1 1 calc R . .
H33B H 0.5522 0.6134 0.6126 0.053 Uiso 1 1 calc R . .
C34 C 0.61002(16) 0.6754(2) 0.56260(14) 0.0443(8) Uani 1 1 d . . .
H34A H 0.6079 0.7230 0.5864 0.053 Uiso 1 1 calc R . .
H34B H 0.5807 0.6820 0.5304 0.053 Uiso 1 1 calc R . .
C35 C 0.67405(15) 0.6673(2) 0.54113(13) 0.0411(8) Uani 1 1 d . . .
H35A H 0.6852 0.7161 0.5214 0.049 Uiso 1 1 calc R . .
H35B H 0.6750 0.6234 0.5140 0.049 Uiso 1 1 calc R . .
C36 C 0.72058(15) 0.65174(18) 0.58943(12) 0.0355(7) Uani 1 1 d . . .
H36A H 0.7616 0.6453 0.5743 0.043 Uiso 1 1 calc R . .
H36B H 0.7218 0.6972 0.6153 0.043 Uiso 1 1 calc R . .
C41 C 0.83415(13) 0.56430(17) 0.65123(11) 0.0269(6) Uani 1 1 d . . .
H41A H 0.8363 0.6214 0.6415 0.032 Uiso 1 1 calc R . .
C42 C 0.88539(14) 0.5479(2) 0.69543(12) 0.0372(7) Uani 1 1 d . . .
H42A H 0.8787 0.5798 0.7293 0.045 Uiso 1 1 calc R . .
H42B H 0.8847 0.4917 0.7062 0.045 Uiso 1 1 calc R . .
C43 C 0.94705(15) 0.5680(2) 0.67227(13) 0.0448(8) Uani 1 1 d . . .
H43A H 0.9795 0.5546 0.7005 0.054 Uiso 1 1 calc R . .
H43B H 0.9490 0.6253 0.6652 0.054 Uiso 1 1 calc R . .
C44 C 0.95833(15) 0.5239(2) 0.61817(13) 0.0436(8) Uani 1 1 d . . .
H44A H 0.9977 0.5410 0.6033 0.052 Uiso 1 1 calc R . .
H44B H 0.9609 0.4669 0.6260 0.052 Uiso 1 1 calc R . .
C45 C 0.90759(14) 0.5392(2) 0.57462(12) 0.0373(7) Uani 1 1 d . . .
H45A H 0.9147 0.5076 0.5407 0.045 Uiso 1 1 calc R . .
H45B H 0.9077 0.5954 0.5639 0.045 Uiso 1 1 calc R . .
C46 C 0.84572(13) 0.51782(19) 0.59742(11) 0.0315(6) Uani 1 1 d . . .
H46A H 0.8445 0.4608 0.6055 0.038 Uiso 1 1 calc R . .
H46B H 0.8132 0.5297 0.5688 0.038 Uiso 1 1 calc R . .
C51 C 0.70039(13) 0.74577(17) 0.83698(12) 0.0297(6) Uani 1 1 d . . .
H51A H 0.7394 0.7734 0.8449 0.036 Uiso 1 1 calc R . .
H51B H 0.6860 0.7592 0.7984 0.036 Uiso 1 1 calc R . .
C52 C 0.65430(13) 0.77192(16) 0.87781(11) 0.0261(6) Uani 1 1 d . . .
C53 C 0.67387(13) 0.80450(16) 0.92891(12) 0.0275(6) Uani 1 1 d . . .
H53A H 0.7164 0.8103 0.9365 0.033 Uiso 1 1 calc R . .
C54 C 0.63391(14) 0.82888(17) 0.96929(11) 0.0292(6) Uani 1 1 d . . .
C55 C 0.57180(13) 0.81985(17) 0.95826(12) 0.0302(6) Uani 1 1 d . . .
C56 C 0.55164(13) 0.78751(18) 0.90707(12) 0.0314(6) Uani 1 1 d . . .
H56A H 0.5091 0.7817 0.8997 0.038 Uiso 1 1 calc R . .
C57 C 0.59144(13) 0.76360(17) 0.86669(11) 0.0278(6) Uani 1 1 d . . .
C58 C 0.65920(16) 0.8648(2) 1.02320(12) 0.0397(8) Uani 1 1 d . . .
H58A H 0.7038 0.8657 1.0228 0.060 Uiso 1 1 calc R . .
H58B H 0.6463 0.8334 1.0551 0.060 Uiso 1 1 calc R . .
H58C H 0.6439 0.9186 1.0267 0.060 Uiso 1 1 calc R . .
C59 C 0.52561(16) 0.8434(2) 1.00061(14) 0.0452(8) Uani 1 1 d . . .
H59A H 0.5468 0.8647 1.0341 0.068 Uiso 1 1 calc R . .
H59B H 0.5018 0.7972 1.0109 0.068 Uiso 1 1 calc R . .
H59C H 0.4983 0.8834 0.9842 0.068 Uiso 1 1 calc R . .
C60 C 0.56701(15) 0.72379(18) 0.81425(12) 0.0335(7) Uani 1 1 d . . .
H60A H 0.5240 0.7093 0.8198 0.040 Uiso 1 1 calc R . .
H60B H 0.5900 0.6744 0.8094 0.040 Uiso 1 1 calc R . .
C61 C 0.5000 0.8352(3) 0.7500 0.0383(10) Uani 1 2 d SD . .
H61A H 0.4981(15) 0.8679(18) 0.7173(10) 0.046 Uiso 1 1 d D . .
C1S C 0.11972(14) 0.8823(2) 0.46967(14) 0.0413(8) Uiso 1 1 d . . .
H1SA H 0.1217 0.8257 0.4791 0.050 Uiso 1 1 calc R . .
H1SB H 0.1239 0.8875 0.4287 0.050 Uiso 1 1 calc R . .
Cl11 Cl 0.04893(5) 0.91963(8) 0.48784(5) 0.0705(3) Uani 1 1 d . . .
Cl12 Cl 0.18023(5) 0.93104(7) 0.50432(4) 0.0640(3) Uani 1 1 d . . .
C2S C 0.1354(3) 0.7334(3) 0.6617(2) 0.0362(13) Uiso 0.60 1 d PD A 1
H2SA H 0.1679 0.6972 0.6503 0.043 Uiso 0.60 1 calc PR A 1
H2SB H 0.1479 0.7561 0.6986 0.043 Uiso 0.60 1 calc PR A 1
Cl21 Cl 0.06797(9) 0.68086(15) 0.66815(8) 0.0830(7) Uani 0.60 1 d PD A 1
Cl22 Cl 0.1272(3) 0.8091(4) 0.6125(3) 0.0468(7) Uani 0.60 1 d PD A 1
C2S' C 0.1135(6) 0.7198(7) 0.6701(5) 0.067(3) Uiso 0.40 1 d PD B -2
H2SC H 0.1056 0.6694 0.6504 0.080 Uiso 0.40 1 calc PR B -2
H2SD H 0.1537 0.7157 0.6900 0.080 Uiso 0.40 1 calc PR B -2
Cl1 Cl 0.05841(14) 0.73398(17) 0.71854(14) 0.0744(8) Uani 0.40 1 d PD B -2
Cl2 Cl 0.1164(5) 0.7961(7) 0.6200(5) 0.078(3) Uani 0.40 1 d PD B -2

loop_
_atom_site_aniso_label
_atom_site_aniso_U_11
_atom_site_aniso_U_22
_atom_site_aniso_U_33
_atom_site_aniso_U_23
_atom_site_aniso_U_13
_atom_site_aniso_U_12
Ni 0.02840(18) 0.01841(18) 0.01817(17) -0.00274(13) 0.00189(13) -0.00129(13)
S1 0.0390(4) 0.0205(3) 0.0215(3) -0.0023(3) 0.0069(3) -0.0002(3)
S2 0.0410(4) 0.0494(5) 0.0246(4) 0.0021(3) 0.0025(3) 0.0001(4)
P1 0.0283(4) 0.0192(3) 0.0195(3) -0.0017(3) -0.0001(3) -0.0009(3)
P2 0.0318(4) 0.0205(4) 0.0187(3) -0.0026(3) 0.0018(3) -0.0006(3)
Cl 0.0511(4) 0.0219(4) 0.0250(3) -0.0033(3) 0.0086(3) -0.0066(3)
C1 0.0384(16) 0.0211(14) 0.0214(13) -0.0025(11) -0.0016(11) 0.0005(12)
C2 0.0409(17) 0.0231(15) 0.0202(13) -0.0029(11) 0.0015(11) 0.0006(12)
C11 0.0299(15) 0.0272(15) 0.0273(14) -0.0007(12) 0.0035(11) -0.0057(12)
C12 0.0308(15) 0.0315(17) 0.0357(16) -0.0064(13) 0.0007(12) -0.0040(12)
C13 0.0312(16) 0.059(2) 0.0436(19) -0.0076(17) 0.0034(14) -0.0050(15)
C14 0.043(2) 0.070(3) 0.066(3) -0.001(2) 0.0150(19) -0.0188(19)
C15 0.057(2) 0.052(2) 0.056(2) 0.0096(19) 0.0159(19) -0.0233(18)
C16 0.049(2) 0.0319(18) 0.0453(19) 0.0025(15) 0.0049(15) -0.0110(15)
C21 0.0386(16) 0.0228(14) 0.0201(13) 0.0000(11) -0.0030(11) 0.0042(12)
C22 0.0394(17) 0.0347(17) 0.0207(14) -0.0028(12) -0.0003(12) 0.0066(13)
C23 0.066(2) 0.044(2) 0.0195(15) -0.0024(13) -0.0072(14) 0.0164(17)
C24 0.056(2) 0.075(3) 0.0339(18) -0.0131(18) -0.0157(16) 0.029(2)
C25 0.048(2) 0.074(3) 0.0331(18) -0.0082(17) -0.0064(15) 0.0261(19)
C26 0.0385(17) 0.0425(19) 0.0271(15) -0.0008(13) -0.0018(13) 0.0139(14)
C31 0.0370(16) 0.0278(15) 0.0207(13) -0.0032(11) -0.0022(11) 0.0003(12)
C32 0.0353(17) 0.0428(19) 0.0324(16) 0.0045(14) 0.0001(13) -0.0017(14)
C33 0.0384(18) 0.053(2) 0.0405(19) 0.0052(16) -0.0046(15) 0.0012(15)
C34 0.049(2) 0.044(2) 0.0398(18) 0.0024(15) -0.0103(15) 0.0075(16)
C35 0.051(2) 0.0392(19) 0.0331(17) 0.0082(14) -0.0043(14) 0.0022(15)
C36 0.0410(18) 0.0351(18) 0.0301(16) 0.0062(13) -0.0019(13) -0.0003(14)
C41 0.0320(15) 0.0293(15) 0.0197(13) -0.0025(11) 0.0045(11) -0.0012(12)
C42 0.0381(17) 0.053(2) 0.0207(14) -0.0019(14) -0.0005(12) -0.0033(15)
C43 0.0333(17) 0.067(2) 0.0336(17) -0.0026(16) -0.0007(13) -0.0056(16)
C44 0.0351(17) 0.057(2) 0.0392(18) 0.0027(16) 0.0081(14) 0.0037(16)
C45 0.0441(18) 0.045(2) 0.0235(15) 0.0000(13) 0.0091(13) 0.0007(15)
C46 0.0379(16) 0.0362(17) 0.0205(13) -0.0042(12) 0.0035(12) 0.0017(13)
C51 0.0363(16) 0.0231(15) 0.0304(15) -0.0019(12) 0.0090(12) -0.0018(12)
C52 0.0363(15) 0.0178(14) 0.0247(14) 0.0023(11) 0.0064(11) -0.0001(11)
C53 0.0302(15) 0.0219(14) 0.0305(15) -0.0017(12) 0.0018(12) -0.0019(11)
C54 0.0422(17) 0.0221(15) 0.0236(14) -0.0003(11) 0.0042(12) 0.0013(12)
C55 0.0370(16) 0.0265(16) 0.0274(15) 0.0022(12) 0.0059(12) 0.0060(12)
C56 0.0289(15) 0.0334(17) 0.0321(15) 0.0045(13) 0.0016(12) 0.0012(12)
C57 0.0352(16) 0.0231(15) 0.0252(14) 0.0025(11) 0.0016(12) 0.0001(12)
C58 0.056(2) 0.0380(19) 0.0252(15) -0.0042(14) 0.0043(14) -0.0025(15)
C59 0.0436(19) 0.059(2) 0.0342(17) -0.0004(16) 0.0109(14) 0.0121(16)
C60 0.0423(17) 0.0313(16) 0.0268(15) 0.0012(12) -0.0017(13) -0.0023(13)
C61 0.047(3) 0.040(3) 0.028(2) 0.000 0.002(2) 0.000
Cl11 0.0490(6) 0.0954(9) 0.0665(7) -0.0196(6) -0.0043(5) 0.0216(5)
Cl12 0.0569(6) 0.0764(7) 0.0588(6) -0.0253(5) 0.0049(5) -0.0167(5)
Cl21 0.0595(11) 0.1194(18) 0.0692(12) 0.0292(12) -0.0082(9) -0.0446(11)
Cl22 0.0579(14) 0.042(2) 0.0395(12) 0.0014(11) -0.0115(10) -0.0003(12)
Cl1 0.0744(18) 0.0595(17) 0.088(2) 0.0117(15) -0.0108(16) -0.0054(14)
Cl2 0.107(6) 0.049(4) 0.076(5) -0.009(3) -0.021(4) 0.009(4)

loop_
_atom_type_symbol
_atom_type_description
_atom_type_scat_dispersion_real
_atom_type_scat_dispersion_imag
_atom_type_scat_source
C C 0.0033 0.0016 'International Tables Vol C Tables 4.2.6.8 and 6.1.1.4'
H H 0.0000 0.0000 'International Tables Vol C Tables 4.2.6.8 and 6.1.1.4'
Cl Cl 0.1484 0.1585 'International Tables Vol C Tables 4.2.6.8 and 6.1.1.4'
P P 0.1023 0.0942 'International Tables Vol C Tables 4.2.6.8 and 6.1.1.4'
S S 0.1246 0.1234 'International Tables Vol C Tables 4.2.6.8 and 6.1.1.4'
Ni Ni 0.3393 1.1124 'International Tables Vol C Tables 4.2.6.8 and 6.1.1.4'

loop_
_geom_angle_atom_site_label_1
_geom_angle_atom_site_label_2
_geom_angle_atom_site_label_3
_geom_angle
_geom_angle_site_symmetry_1
_geom_angle_publ_flag
P1 Ni P2 88.65(3) . yes
P1 Ni S1 88.40(3) . yes
P2 Ni S1 175.66(3) . yes
P1 Ni Cl 174.02(3) . yes
P2 Ni Cl 85.45(3) . yes
S1 Ni Cl 97.54(3) . yes
C51 S1 Ni 108.10(9) . ?
C61 S2 C60 101.99(13) . ?
C11 P1 C1 104.51(13) . ?
C11 P1 C21 103.93(13) . ?
C1 P1 C21 105.59(13) . ?
C11 P1 Ni 116.83(10) . ?
C1 P1 Ni 108.77(9) . ?
C21 P1 Ni 116.07(10) . ?
C41 P2 C2 104.44(13) . ?
C41 P2 C31 105.42(13) . ?
C2 P2 C31 104.71(13) . ?
C41 P2 Ni 117.89(9) . ?
C2 P2 Ni 109.52(9) . ?
C31 P2 Ni 113.69(10) . ?
C2 C1 P1 111.19(19) . ?
C1 C2 P2 110.45(19) . ?
C12 C11 C16 109.8(2) . ?
C12 C11 P1 112.5(2) . ?
C16 C11 P1 115.3(2) . ?
C13 C12 C11 109.8(3) . ?
C12 C13 C14 111.2(3) . ?
C13 C14 C15 111.5(3) . ?
C14 C15 C16 112.4(3) . ?
C15 C16 C11 109.0(3) . ?
C26 C21 C22 110.1(2) . ?
C26 C21 P1 111.89(19) . ?
C22 C21 P1 112.7(2) . ?
C23 C22 C21 110.7(2) . ?
C24 C23 C22 111.3(3) . ?
C23 C24 C25 111.1(3) . ?
C24 C25 C26 111.5(3) . ?
C21 C26 C25 111.2(3) . ?
C32 C31 C36 110.0(2) . ?
C32 C31 P2 110.67(19) . ?
C36 C31 P2 115.8(2) . ?
C31 C32 C33 111.4(3) . ?
C34 C33 C32 112.0(3) . ?
C33 C34 C35 111.4(3) . ?
C34 C35 C36 111.1(3) . ?
C31 C36 C35 110.4(3) . ?
C46 C41 C42 109.9(2) . ?
C46 C41 P2 113.0(2) . ?
C42 C41 P2 112.11(19) . ?
C43 C42 C41 110.4(2) . ?
C42 C43 C44 111.9(3) . ?
C45 C44 C43 111.0(3) . ?
C44 C45 C46 110.8(2) . ?
C45 C46 C41 110.7(2) . ?
C52 C51 S1 109.98(19) . ?
C53 C52 C57 118.3(3) . ?
C53 C52 C51 119.6(3) . ?
C57 C52 C51 122.1(3) . ?
C54 C53 C52 122.9(3) . ?
C55 C54 C53 118.5(3) . ?
C55 C54 C58 122.2(3) . ?
C53 C54 C58 119.3(3) . ?
C54 C55 C56 119.1(3) . ?
C54 C55 C59 121.5(3) . ?
C56 C55 C59 119.3(3) . ?
C57 C56 C55 122.4(3) . ?
C56 C57 C52 118.7(3) . ?
C56 C57 C60 119.7(3) . ?
C52 C57 C60 121.4(3) . ?
C57 C60 S2 116.4(2) . ?
S2 C61 S2 117.6(3) 2_656 ?
Cl12 C1S Cl11 112.20(19) . ?
Cl21 C2S Cl22 111.7(4) . ?
Cl1 C2S' Cl2 113.3(8) . ?

loop_
_geom_bond_atom_site_label_1
_geom_bond_atom_site_label_2
_geom_bond_distance
_geom_bond_site_symmetry_2
_geom_bond_publ_flag
Ni P1 2.1652(8) . yes
Ni P2 2.1796(8) . yes
Ni S1 2.2042(8) . yes
Ni Cl 2.2170(8) . yes
S1 C51 1.842(3) . ?
S2 C61 1.803(3) . ?
S2 C60 1.824(3) . ?
P1 C11 1.833(3) . ?
P1 C1 1.840(3) . ?
P1 C21 1.850(3) . ?
P2 C41 1.835(3) . ?
P2 C2 1.843(3) . ?
P2 C31 1.860(3) . ?
C1 C2 1.527(4) . ?
C11 C12 1.530(4) . ?
C11 C16 1.544(4) . ?
C12 C13 1.520(4) . ?
C13 C14 1.521(5) . ?
C14 C15 1.525(6) . ?
C15 C16 1.539(5) . ?
C21 C26 1.524(4) . ?
C21 C22 1.538(4) . ?
C22 C23 1.529(4) . ?
C23 C24 1.506(5) . ?
C24 C25 1.522(5) . ?
C25 C26 1.530(4) . ?
C31 C32 1.531(4) . ?
C31 C36 1.534(4) . ?
C32 C33 1.536(4) . ?
C33 C34 1.517(5) . ?
C34 C35 1.522(5) . ?
C35 C36 1.535(4) . ?
C41 C46 1.538(4) . ?
C41 C42 1.539(4) . ?
C42 C43 1.521(4) . ?
C43 C44 1.522(5) . ?
C44 C45 1.518(4) . ?
C45 C46 1.527(4) . ?
C51 C52 1.499(4) . ?
C52 C53 1.393(4) . ?
C52 C57 1.404(4) . ?
C53 C54 1.391(4) . ?
C54 C55 1.389(4) . ?
C54 C58 1.512(4) . ?
C55 C56 1.397(4) . ?
C55 C59 1.513(4) . ?
C56 C57 1.387(4) . ?
C57 C60 1.505(4) . ?
C61 S2 1.803(3) 2_656 ?
C1S Cl12 1.748(3) . ?
C1S Cl11 1.750(3) . ?
C2S Cl21 1.742(6) . ?
C2S Cl22 1.749(7) . ?
C2S' Cl1 1.723(11) . ?
C2S' Cl2 1.768(12) . ?
